data_7249626
loop_
_publ_author_name
'Ponraj, Pravinkamaraj'
'Rajendran, Saravanakumar'

_publ_section_title
;
 Design and synthesis of a novel curcumin--combretastatin A4 molecular
 skeleton: two pharmacophores
;
_journal_issue 50
_journal_name_full 'RSC Advances'
_journal_page_first 37227
_journal_page_last 37233
_journal_paper_doi 10.1039/D4RA06618A
_journal_volume 14
_journal_year 2024
_chemical_formula_moiety 'C34 H30 O7'
_chemical_formula_sum 'C34 H30 O7'
_chemical_formula_weight 550.58
_space_group_crystal_system triclinic
_space_group_IT_number 2
_space_group_name_Hall '-P 1'
_space_group_name_H-M_alt 'P -1'
_atom_sites_solution_hydrogens mixed
_audit_creation_method SHELXL-2014/7
_audit_update_record
;
2024-09-10 deposited with the CCDC.	2024-11-04 downloaded from the CCDC.
;
_cell_angle_alpha 95.357(3)
_cell_angle_beta 96.286(4)
_cell_angle_gamma 107.679(3)
_cell_formula_units_Z 2
_cell_length_a 9.7936(9)
_cell_length_b 9.8228(8)
_cell_length_c 16.0752(14)
_cell_measurement_reflns_used 6000
_cell_measurement_temperature 296(2)
_cell_measurement_theta_max 24.61
_cell_measurement_theta_min 2.20
_cell_volume 1451.4(2)
_computing_cell_refinement 'APEX2/SAINT (Bruker, 2004)'
_computing_data_collection 'APEX2 (Bruker, 2004)'
_computing_data_reduction 'SAINT/XPREP (Bruker, 2004)'
_computing_molecular_graphics 'ORTEP3 (Farrugia, 1997) and Mercury (Bruno et al., 2002)'
_computing_publication_material 'SHELXL-2014/7 (Sheldrick, 2014)'
_computing_structure_refinement 'SHELXL-2014/7 (Sheldrick, 2014)'
_computing_structure_solution 'SHELXT-2014/4 (Sheldrick, 2014)'
_diffrn_ambient_temperature 296(2)
_diffrn_measured_fraction_theta_full 1.000
_diffrn_measured_fraction_theta_max 1.000
_diffrn_measurement_device_type 'Bruker axs kappa apex2 CCD Diffractometer'
_diffrn_measurement_method '\w and \f scan'
_diffrn_radiation_monochromator graphite
_diffrn_radiation_source 'fine-focus sealed tube'
_diffrn_radiation_type MoK\a
_diffrn_radiation_wavelength 0.71073
_diffrn_reflns_av_R_equivalents 0.0585
_diffrn_reflns_av_unetI/netI 0.0508
_diffrn_reflns_Laue_measured_fraction_full 1.000
_diffrn_reflns_Laue_measured_fraction_max 1.000
_diffrn_reflns_limit_h_max 11
_diffrn_reflns_limit_h_min -11
_diffrn_reflns_limit_k_max 11
_diffrn_reflns_limit_k_min -11
_diffrn_reflns_limit_l_max 19
_diffrn_reflns_limit_l_min -19
_diffrn_reflns_number 26961
_diffrn_reflns_point_group_measured_fraction_full 1.000
_diffrn_reflns_point_group_measured_fraction_max 1.000
_diffrn_reflns_theta_full 24.996
_diffrn_reflns_theta_max 24.996
_diffrn_reflns_theta_min 2.196
_exptl_absorpt_coefficient_mu 0.088
_exptl_absorpt_correction_T_max 0.7453
_exptl_absorpt_correction_T_min 0.5931
_exptl_absorpt_correction_type multi-scan
_exptl_absorpt_process_details 'SADABS (Bruker, 2004)'
_exptl_crystal_colour yellow
_exptl_crystal_density_diffrn 1.260
_exptl_crystal_description block
_exptl_crystal_F_000 580
_exptl_crystal_size_max 0.200
_exptl_crystal_size_mid 0.150
_exptl_crystal_size_min 0.150
_refine_diff_density_max 0.189
_refine_diff_density_min -0.208
_refine_diff_density_rms 0.039
_refine_ls_extinction_method none
_refine_ls_goodness_of_fit_ref 1.046
_refine_ls_hydrogen_treatment mixed
_refine_ls_matrix_type full
_refine_ls_number_parameters 397
_refine_ls_number_reflns 5126
_refine_ls_number_restraints 42
_refine_ls_restrained_S_all 1.044
_refine_ls_R_factor_all 0.1024
_refine_ls_R_factor_gt 0.0504
_refine_ls_shift/su_max 0.000
_refine_ls_shift/su_mean 0.000
_refine_ls_structure_factor_coef Fsqd
_refine_ls_weighting_details 'w=1/[\s^2^(Fo^2^)+(0.0503P)^2^+0.6868P] where P=(Fo^2^+2Fc^2^)/3'
_refine_ls_weighting_scheme calc
_refine_ls_wR_factor_gt 0.1154
_refine_ls_wR_factor_ref 0.1493
_reflns_Friedel_coverage 0.000
_reflns_number_gt 3048
_reflns_number_total 5126
_reflns_threshold_expression 'I > 2\s(I)'
_cod_data_source_file d4ra06618a3.cif
_cod_data_source_block NB1
_cod_database_code 7249626
_shelx_shelxl_version_number 2014/7
_shelx_space_group_comment
;
The symmetry employed for this shelxl refinement is uniquely defined
by the following loop, which should always be used as a source of
symmetry information in preference to the above space-group names.
They are only intended as comments.
;
_shelx_estimated_absorpt_t_min 0.983
_shelx_estimated_absorpt_t_max 0.987

loop_
_space_group_symop_operation_xyz
'x, y, z'
'-x, -y, -z'

loop_
_atom_site_label
_atom_site_type_symbol
_atom_site_fract_x
_atom_site_fract_y
_atom_site_fract_z
_atom_site_U_iso_or_equiv
_atom_site_adp_type
_atom_site_occupancy
_atom_site_site_symmetry_order
_atom_site_calc_flag
_atom_site_refinement_flags_posn
_atom_site_refinement_flags_adp
_atom_site_refinement_flags_occupancy
_atom_site_disorder_assembly
_atom_site_disorder_group
C1 C 1.4228(3) 0.7736(3) 0.51989(17) 0.0550(7) Uani 1 1 d . . . . .
C2 C 1.5149(3) 0.8849(3) 0.57588(18) 0.0630(8) Uani 1 1 d . . . . .
H2 H 1.5924 0.9508 0.5578 0.076 Uiso 1 1 calc R U . . .
C3 C 1.4935(3) 0.9002(3) 0.65907(17) 0.0603(8) Uani 1 1 d . . . . .
H3 H 1.5581 0.9757 0.6968 0.072 Uiso 1 1 calc R U . . .
C4 C 1.3778(3) 0.8052(3) 0.68746(16) 0.0513(7) Uani 1 1 d . . . . .
C5 C 1.2851(3) 0.6920(3) 0.62947(17) 0.0564(8) Uani 1 1 d . . . . .
H5 H 1.2061 0.6270 0.6469 0.068 Uiso 1 1 calc R U . . .
C6 C 1.3082(3) 0.6746(3) 0.54730(17) 0.0546(7) Uani 1 1 d . . . . .
C7 C 1.1504(5) 0.4332(4) 0.5136(3) 0.1350(19) Uani 1 1 d . . . . .
H7A H 1.2184 0.3968 0.5444 0.203 Uiso 1 1 calc R U . . .
H7B H 1.0993 0.3646 0.4652 0.203 Uiso 1 1 calc R U . . .
H7C H 1.0826 0.4485 0.5494 0.203 Uiso 1 1 calc R U . . .
C8 C 1.3650(3) 0.8253(3) 0.77693(17) 0.0533(7) Uani 1 1 d . . . . .
H8 H 1.4501 0.8804 0.8115 0.064 Uiso 1 1 calc R U . . .
C9 C 1.2511(3) 0.7776(3) 0.81754(15) 0.0451(6) Uani 1 1 d . . . . .
C10 C 1.2730(3) 0.8130(3) 0.90986(16) 0.0469(7) Uani 1 1 d . . . . .
C11 C 1.1591(3) 0.7874(3) 0.95643(15) 0.0427(6) Uani 1 1 d . . . . .
H11 H 1.0650 0.7443 0.9287 0.051 Uiso 1 1 calc R U . . .
C12 C 1.1816(3) 0.8246(3) 1.04370(16) 0.0430(6) Uani 1 1 d . . . . .
C13 C 1.0591(2) 0.8049(3) 1.09186(15) 0.0393(6) Uani 1 1 d . . . . .
C14 C 1.0886(3) 0.8493(3) 1.17536(16) 0.0446(6) Uani 1 1 d . . . . .
H14 H 1.1870 0.8875 1.1956 0.053 Uiso 1 1 calc R U . . .
C15 C 0.9959(3) 0.8490(3) 1.24012(15) 0.0433(6) Uani 1 1 d . . . . .
C16 C 1.0617(3) 0.8928(3) 1.32304(17) 0.0581(8) Uani 1 1 d . . . . .
H16 H 1.1620 0.9183 1.3353 0.070 Uiso 1 1 calc R U . . .
C17 C 0.9822(3) 0.8993(4) 1.38768(18) 0.0685(9) Uani 1 1 d . . . . .
H17 H 1.0289 0.9280 1.4430 0.082 Uiso 1 1 calc R U . . .
C18 C 0.8353(3) 0.8639(3) 1.37125(17) 0.0578(8) Uani 1 1 d . . . . .
C19 C 0.7662(3) 0.8196(3) 1.28863(16) 0.0494(7) Uani 1 1 d . . . . .
C20 C 0.8452(3) 0.8114(3) 1.22429(16) 0.0459(6) Uani 1 1 d . . . . .
H20 H 0.7978 0.7803 1.1693 0.055 Uiso 1 1 calc R U . . .
C21 C 0.5421(3) 0.7593(5) 1.1979(2) 0.0911(12) Uani 1 1 d . . . . .
H21A H 0.5795 0.8399 1.1682 0.137 Uiso 1 1 calc R U . . .
H21B H 0.4414 0.7450 1.2010 0.137 Uiso 1 1 calc R U . . .
H21C H 0.5525 0.6742 1.1684 0.137 Uiso 1 1 calc R U . . .
C22 C 0.9124(2) 0.7407(3) 1.04281(15) 0.0391(6) Uani 1 1 d . . . . .
C23 C 0.8501(3) 0.5929(3) 1.02537(18) 0.0553(7) Uani 1 1 d . . . . .
H23 H 0.8997 0.5331 1.0459 0.066 Uiso 1 1 calc R U . . .
C24 C 0.7160(4) 0.5337(4) 0.9781(2) 0.0806(10) Uani 1 1 d . . . . .
H24 H 0.6745 0.4340 0.9674 0.097 Uiso 1 1 calc R U . . .
C25 C 0.6432(4) 0.6199(5) 0.9467(2) 0.0862(11) Uani 1 1 d D . . . .
C26 C 0.7026(3) 0.7653(4) 0.9626(2) 0.0749(10) Uani 1 1 d . . . . .
H26 H 0.6527 0.8243 0.9412 0.090 Uiso 1 1 calc R U . . .
C27 C 0.8370(3) 0.8256(3) 1.01055(18) 0.0551(7) Uani 1 1 d . . . . .
H27 H 0.8773 0.9254 1.0212 0.066 Uiso 1 1 calc R U . . .
C28 C 1.1000(3) 0.6998(3) 0.77708(15) 0.0416(6) Uani 1 1 d . . . . .
C29 C 1.0408(3) 0.5523(3) 0.77150(17) 0.0508(7) Uani 1 1 d . . . . .
H29 H 1.0991 0.4985 0.7894 0.061 Uiso 1 1 calc R U . . .
C30 C 0.8980(3) 0.4832(3) 0.74021(17) 0.0540(7) Uani 1 1 d . . . . .
H30 H 0.8609 0.3834 0.7364 0.065 Uiso 1 1 calc DR U . . .
C31 C 0.8099(3) 0.5602(3) 0.71468(17) 0.0500(7) Uani 1 1 d D . . . .
C32 C 0.8664(3) 0.7061(3) 0.7182(2) 0.0659(9) Uani 1 1 d . . . . .
H32 H 0.8077 0.7594 0.7000 0.079 Uiso 1 1 calc DR U . . .
C33 C 1.0108(3) 0.7744(3) 0.74883(19) 0.0582(8) Uani 1 1 d . . . . .
H33 H 1.0485 0.8738 0.7503 0.070 Uiso 1 1 calc R U . . .
O1 O 1.2253(2) 0.5652(2) 0.48687(12) 0.0799(7) Uani 1 1 d . . . . .
O2 O 1.4479(2) 0.7594(2) 0.43819(11) 0.0733(6) Uani 1 1 d . . . . .
H2A H 1.3854 0.6887 0.4113 0.110 Uiso 1 1 calc R U . . .
O4 O 1.40463(19) 0.8711(2) 0.94690(12) 0.0756(7) Uani 1 1 d . . . . .
H4 H 1.4050 0.8870 0.9979 0.113 Uiso 1 1 calc R U . . .
O5 O 1.31158(18) 0.8806(2) 1.08423(11) 0.0634(6) Uani 1 1 d . . . . .
O6 O 0.7575(2) 0.8723(3) 1.43555(12) 0.0875(8) Uani 1 1 d . . . . .
H6 H 0.6711 0.8475 1.4167 0.131 Uiso 1 1 calc R U . . .
O7 O 0.61956(19) 0.7869(2) 1.28022(12) 0.0696(6) Uani 1 1 d . . . . .
O3 O 0.6690(2) 0.4811(2) 0.68548(15) 0.0603(8) Uani 0.868(4) 1 d D U P A 1
C34 C 0.5678(4) 0.5569(5) 0.6732(3) 0.1078(18) Uani 0.868(4) 1 d D U P A 1
H34A H 0.4734 0.4895 0.6527 0.162 Uiso 0.868(4) 1 calc R U P A 1
H34B H 0.5652 0.6103 0.7258 0.162 Uiso 0.868(4) 1 calc R U P A 1
H34C H 0.5961 0.6222 0.6327 0.162 Uiso 0.868(4) 1 calc R U P A 1
O3' O 0.5443(19) 0.5145(18) 0.8845(12) 0.095(7) Uani 0.132(4) 1 d D U P A 2
C34' C 0.461(3) 0.580(3) 0.8356(18) 0.109(10) Uani 0.132(4) 1 d D U P A 2
H34D H 0.3938 0.5082 0.7933 0.164 Uiso 0.132(4) 1 calc R U P A 2
H34E H 0.4088 0.6230 0.8713 0.164 Uiso 0.132(4) 1 calc R U P A 2
H34F H 0.5235 0.6525 0.8088 0.164 Uiso 0.132(4) 1 calc R U P A 2
H25 H 0.545(3) 0.594(6) 0.922(3) 0.131 Uiso 0.868(4) 1 d D U P A 1
H31 H 0.710(4) 0.519(10) 0.71(2) 0.131 Uiso 0.132(4) 1 d D U P A 2

loop_
_atom_site_aniso_label
_atom_site_aniso_U_11
_atom_site_aniso_U_22
_atom_site_aniso_U_33
_atom_site_aniso_U_23
_atom_site_aniso_U_13
_atom_site_aniso_U_12
C1 0.0526(17) 0.0668(19) 0.0394(16) 0.0031(14) 0.0136(13) 0.0086(15)
C2 0.0558(18) 0.069(2) 0.0503(18) 0.0024(15) 0.0201(14) -0.0034(15)
C3 0.0491(17) 0.070(2) 0.0476(17) -0.0052(14) 0.0124(13) -0.0006(15)
C4 0.0402(15) 0.0666(19) 0.0436(16) 0.0018(14) 0.0121(12) 0.0113(14)
C5 0.0417(16) 0.071(2) 0.0457(17) 0.0026(14) 0.0151(13) 0.0010(14)
C6 0.0436(16) 0.0665(19) 0.0421(16) -0.0028(14) 0.0059(13) 0.0035(14)
C7 0.152(4) 0.093(3) 0.097(3) -0.012(3) 0.009(3) -0.042(3)
C8 0.0383(15) 0.0691(19) 0.0459(16) -0.0020(14) 0.0098(12) 0.0091(14)
C9 0.0359(14) 0.0561(17) 0.0397(15) -0.0003(12) 0.0071(11) 0.0107(12)
C10 0.0316(14) 0.0605(17) 0.0415(15) -0.0040(13) 0.0049(11) 0.0075(12)
C11 0.0330(14) 0.0541(16) 0.0379(15) 0.0016(12) 0.0078(11) 0.0100(12)
C12 0.0359(15) 0.0499(16) 0.0430(16) 0.0030(12) 0.0093(12) 0.0131(12)
C13 0.0374(14) 0.0403(14) 0.0401(15) 0.0026(11) 0.0092(11) 0.0117(11)
C14 0.0383(14) 0.0487(16) 0.0447(16) 0.0019(12) 0.0094(12) 0.0109(12)
C15 0.0448(15) 0.0456(15) 0.0380(15) 0.0009(12) 0.0094(12) 0.0123(12)
C16 0.0442(16) 0.079(2) 0.0449(17) -0.0080(14) 0.0049(13) 0.0156(15)
C17 0.0527(19) 0.103(3) 0.0380(16) -0.0139(16) 0.0037(14) 0.0159(17)
C18 0.0519(18) 0.077(2) 0.0401(16) -0.0055(14) 0.0160(13) 0.0146(15)
C19 0.0409(15) 0.0570(17) 0.0438(16) -0.0021(13) 0.0093(12) 0.0073(13)
C20 0.0429(15) 0.0526(16) 0.0363(14) -0.0016(12) 0.0080(12) 0.0081(13)
C21 0.0475(19) 0.148(4) 0.064(2) 0.002(2) 0.0000(16) 0.018(2)
C22 0.0345(14) 0.0449(15) 0.0385(14) 0.0041(11) 0.0131(11) 0.0110(12)
C23 0.0490(17) 0.0484(17) 0.0642(19) 0.0035(14) 0.0087(14) 0.0103(14)
C24 0.063(2) 0.064(2) 0.089(3) -0.0064(19) 0.0003(19) -0.0093(18)
C25 0.050(2) 0.101(3) 0.085(3) 0.008(2) -0.0081(18) -0.001(2)
C26 0.051(2) 0.099(3) 0.081(2) 0.030(2) 0.0058(17) 0.029(2)
C27 0.0432(16) 0.0564(18) 0.0659(19) 0.0130(15) 0.0086(14) 0.0145(14)
C28 0.0384(14) 0.0501(16) 0.0349(14) 0.0022(12) 0.0089(11) 0.0118(13)
C29 0.0441(16) 0.0509(17) 0.0573(18) 0.0084(13) 0.0013(13) 0.0166(14)
C30 0.0510(18) 0.0429(16) 0.0634(19) 0.0079(14) 0.0019(14) 0.0101(14)
C31 0.0389(15) 0.0514(17) 0.0517(17) -0.0024(13) 0.0031(13) 0.0064(14)
C32 0.0514(18) 0.058(2) 0.088(2) 0.0072(16) -0.0078(16) 0.0238(16)
C33 0.0497(18) 0.0419(16) 0.077(2) 0.0053(14) -0.0006(15) 0.0094(14)
O1 0.0688(14) 0.0876(16) 0.0524(13) -0.0091(11) 0.0162(11) -0.0175(12)
O2 0.0734(14) 0.0844(15) 0.0423(12) -0.0018(10) 0.0206(10) -0.0049(12)
O4 0.0369(11) 0.1279(19) 0.0439(11) -0.0138(12) 0.0077(9) 0.0063(11)
O5 0.0359(11) 0.1000(16) 0.0443(11) -0.0051(10) 0.0054(8) 0.0114(10)
O6 0.0614(14) 0.146(2) 0.0451(12) -0.0162(13) 0.0178(10) 0.0229(14)
O7 0.0412(11) 0.1060(17) 0.0499(12) -0.0053(11) 0.0115(9) 0.0090(11)
O3 0.0345(12) 0.0612(15) 0.0749(18) -0.0031(12) -0.0036(11) 0.0078(11)
C34 0.046(2) 0.092(3) 0.175(5) 0.001(3) -0.020(3) 0.025(2)
O3' 0.084(11) 0.086(12) 0.107(13) 0.004(9) -0.023(9) 0.031(9)
C34' 0.093(18) 0.12(2) 0.097(19) 0.005(16) -0.036(15) 0.027(16)

loop_
_atom_type_symbol
_atom_type_description
_atom_type_scat_dispersion_real
_atom_type_scat_dispersion_imag
_atom_type_scat_source
C C 0.0033 0.0016 'International Tables Vol C Tables 4.2.6.8 and 6.1.1.4'
H H 0.0000 0.0000 'International Tables Vol C Tables 4.2.6.8 and 6.1.1.4'
O O 0.0106 0.0060 'International Tables Vol C Tables 4.2.6.8 and 6.1.1.4'

loop_
_geom_angle_atom_site_label_1
_geom_angle_atom_site_label_2
_geom_angle_atom_site_label_3
_geom_angle
_geom_angle_site_symmetry_1
_geom_angle_site_symmetry_3
_geom_angle_publ_flag
C2 C1 O2 119.1(2) . . ?
C2 C1 C6 119.6(2) . . ?
O2 C1 C6 121.2(2) . . ?
C1 C2 C3 120.3(3) . . ?
C1 C2 H2 119.9 . . ?
C3 C2 H2 119.9 . . ?
C2 C3 C4 121.2(3) . . ?
C2 C3 H3 119.4 . . ?
C4 C3 H3 119.4 . . ?
C3 C4 C5 117.8(2) . . ?
C3 C4 C8 118.1(2) . . ?
C5 C4 C8 124.1(2) . . ?
C6 C5 C4 121.1(2) . . ?
C6 C5 H5 119.4 . . ?
C4 C5 H5 119.4 . . ?
O1 C6 C5 125.1(2) . . ?
O1 C6 C1 115.0(2) . . ?
C5 C6 C1 120.0(2) . . ?
O1 C7 H7A 109.5 . . ?
O1 C7 H7B 109.5 . . ?
H7A C7 H7B 109.5 . . ?
O1 C7 H7C 109.5 . . ?
H7A C7 H7C 109.5 . . ?
H7B C7 H7C 109.5 . . ?
C9 C8 C4 130.7(2) . . ?
C9 C8 H8 114.7 . . ?
C4 C8 H8 114.7 . . ?
C8 C9 C10 118.1(2) . . ?
C8 C9 C28 125.7(2) . . ?
C10 C9 C28 116.1(2) . . ?
O4 C10 C11 120.4(2) . . ?
O4 C10 C9 117.1(2) . . ?
C11 C10 C9 122.5(2) . . ?
C10 C11 C12 121.7(2) . . ?
C10 C11 H11 119.1 . . ?
C12 C11 H11 119.1 . . ?
O5 C12 C11 120.5(2) . . ?
O5 C12 C13 118.4(2) . . ?
C11 C12 C13 121.2(2) . . ?
C14 C13 C12 118.0(2) . . ?
C14 C13 C22 125.5(2) . . ?
C12 C13 C22 116.5(2) . . ?
C13 C14 C15 132.2(2) . . ?
C13 C14 H14 113.9 . . ?
C15 C14 H14 113.9 . . ?
C16 C15 C20 117.6(2) . . ?
C16 C15 C14 117.8(2) . . ?
C20 C15 C14 124.6(2) . . ?
C17 C16 C15 121.5(3) . . ?
C17 C16 H16 119.3 . . ?
C15 C16 H16 119.3 . . ?
C18 C17 C16 120.4(3) . . ?
C18 C17 H17 119.8 . . ?
C16 C17 H17 119.8 . . ?
O6 C18 C17 120.0(2) . . ?
O6 C18 C19 120.5(2) . . ?
C17 C18 C19 119.5(2) . . ?
O7 C19 C20 125.7(2) . . ?
O7 C19 C18 114.1(2) . . ?
C20 C19 C18 120.2(2) . . ?
C19 C20 C15 120.9(2) . . ?
C19 C20 H20 119.5 . . ?
C15 C20 H20 119.5 . . ?
O7 C21 H21A 109.5 . . ?
O7 C21 H21B 109.5 . . ?
H21A C21 H21B 109.5 . . ?
O7 C21 H21C 109.5 . . ?
H21A C21 H21C 109.5 . . ?
H21B C21 H21C 109.5 . . ?
C27 C22 C23 118.1(2) . . ?
C27 C22 C13 121.2(2) . . ?
C23 C22 C13 120.6(2) . . ?
C24 C23 C22 120.6(3) . . ?
C24 C23 H23 119.7 . . ?
C22 C23 H23 119.7 . . ?
C25 C24 C23 120.3(3) . . ?
C25 C24 H24 119.8 . . ?
C23 C24 H24 119.8 . . ?
C26 C25 C24 120.1(3) . . ?
C26 C25 O3' 139.0(8) . . ?
C24 C25 O3' 97.2(8) . . ?
C26 C25 H25 111(3) . . ?
C24 C25 H25 128(4) . . ?
C25 C26 C27 119.9(3) . . ?
C25 C26 H26 120.1 . . ?
C27 C26 H26 120.1 . . ?
C22 C27 C26 121.0(3) . . ?
C22 C27 H27 119.5 . . ?
C26 C27 H27 119.5 . . ?
C33 C28 C29 117.3(2) . . ?
C33 C28 C9 120.5(2) . . ?
C29 C28 C9 122.1(2) . . ?
C30 C29 C28 121.5(3) . . ?
C30 C29 H29 119.3 . . ?
C28 C29 H29 119.3 . . ?
C31 C30 C29 120.3(3) . . ?
C31 C30 H30 119.9 . . ?
C29 C30 H30 119.9 . . ?
C30 C31 C32 119.4(2) . . ?
C30 C31 O3 115.6(2) . . ?
C32 C31 O3 124.9(3) . . ?
C30 C31 H31 119(4) . . ?
C32 C31 H31 119(4) . . ?
C31 C32 C33 119.8(3) . . ?
C31 C32 H32 120.1 . . ?
C33 C32 H32 120.1 . . ?
C28 C33 C32 121.7(3) . . ?
C28 C33 H33 119.1 . . ?
C32 C33 H33 119.1 . . ?
C6 O1 C7 117.8(2) . . ?
C1 O2 H2A 109.5 . . ?
C10 O4 H4 109.5 . . ?
C18 O6 H6 109.5 . . ?
C19 O7 C21 118.0(2) . . ?
C31 O3 C34 117.7(3) . . ?
O3 C34 H34A 109.5 . . ?
O3 C34 H34B 109.5 . . ?
H34A C34 H34B 109.5 . . ?
O3 C34 H34C 109.5 . . ?
H34A C34 H34C 109.5 . . ?
H34B C34 H34C 109.5 . . ?
C34' O3' C25 109.3(17) . . ?
O3' C34' H34D 109.5 . . ?
O3' C34' H34E 109.5 . . ?
H34D C34' H34E 109.5 . . ?
O3' C34' H34F 109.5 . . ?
H34D C34' H34F 109.5 . . ?
H34E C34' H34F 109.5 . . ?

loop_
_geom_bond_atom_site_label_1
_geom_bond_atom_site_label_2
_geom_bond_distance
_geom_bond_site_symmetry_2
_geom_bond_publ_flag
C1 C2 1.363(4) . ?
C1 O2 1.365(3) . ?
C1 C6 1.387(4) . ?
C2 C3 1.377(4) . ?
C2 H2 0.9300 . ?
C3 C4 1.383(4) . ?
C3 H3 0.9300 . ?
C4 C5 1.392(4) . ?
C4 C8 1.458(4) . ?
C5 C6 1.368(4) . ?
C5 H5 0.9300 . ?
C6 O1 1.364(3) . ?
C7 O1 1.414(4) . ?
C7 H7A 0.9600 . ?
C7 H7B 0.9600 . ?
C7 H7C 0.9600 . ?
C8 C9 1.337(3) . ?
C8 H8 0.9300 . ?
C9 C10 1.469(3) . ?
C9 C28 1.486(3) . ?
C10 O4 1.290(3) . ?
C10 C11 1.384(3) . ?
C11 C12 1.392(3) . ?
C11 H11 0.9300 . ?
C12 O5 1.294(3) . ?
C12 C13 1.472(3) . ?
C13 C14 1.343(3) . ?
C13 C22 1.481(3) . ?
C14 C15 1.454(3) . ?
C14 H14 0.9300 . ?
C15 C16 1.383(4) . ?
C15 C20 1.396(3) . ?
C16 C17 1.373(4) . ?
C16 H16 0.9300 . ?
C17 C18 1.363(4) . ?
C17 H17 0.9300 . ?
C18 O6 1.360(3) . ?
C18 C19 1.388(4) . ?
C19 O7 1.361(3) . ?
C19 C20 1.368(3) . ?
C20 H20 0.9300 . ?
C21 O7 1.410(3) . ?
C21 H21A 0.9600 . ?
C21 H21B 0.9600 . ?
C21 H21C 0.9600 . ?
C22 C27 1.371(3) . ?
C22 C23 1.381(3) . ?
C23 C24 1.370(4) . ?
C23 H23 0.9300 . ?
C24 C25 1.360(5) . ?
C24 H24 0.9300 . ?
C25 C26 1.356(5) . ?
C25 O3' 1.413(14) . ?
C25 H25 0.94(2) . ?
C26 C27 1.377(4) . ?
C26 H26 0.9300 . ?
C27 H27 0.9300 . ?
C28 C33 1.368(4) . ?
C28 C29 1.377(3) . ?
C29 C30 1.370(3) . ?
C29 H29 0.9300 . ?
C30 C31 1.363(4) . ?
C30 H30 0.9300 . ?
C31 C32 1.365(4) . ?
C31 O3 1.367(3) . ?
C31 H31 0.933(18) . ?
C32 C33 1.379(4) . ?
C32 H32 0.9300 . ?
C33 H33 0.9300 . ?
O2 H2A 0.8200 . ?
O4 H4 0.8200 . ?
O6 H6 0.8200 . ?
O3 C34 1.417(4) . ?
C34 H34A 0.9600 . ?
C34 H34B 0.9600 . ?
C34 H34C 0.9600 . ?
O3' C34' 1.400(18) . ?
C34' H34D 0.9600 . ?
C34' H34E 0.9600 . ?
C34' H34F 0.9600 . ?

loop_
_geom_hbond_atom_site_label_D
_geom_hbond_atom_site_label_H
_geom_hbond_atom_site_label_A
_geom_hbond_distance_DH
_geom_hbond_distance_HA
_geom_hbond_distance_DA
_geom_hbond_angle_DHA
_geom_hbond_site_symmetry_A
C21 H21C O3' 0.96 1.88 2.722(17) 145.5 2_667
C26 H26 O4 0.93 2.62 3.375(4) 139.2 1_455
O2 H2A O1 0.82 2.22 2.670(3) 114.6 .
O2 H2A O3 0.82 2.07 2.797(3) 147.9 2_766
O4 H4 O5 0.82 1.74 2.483(3) 149.9 .
O6 H6 O2 0.82 2.17 2.902(3) 148.2 1_456
O6 H6 O7 0.82 2.18 2.636(3) 115.2 .
C34' H34E O4 0.96 2.63 3.45(3) 143.4 1_455

loop_
_geom_torsion_atom_site_label_1
_geom_torsion_atom_site_label_2
_geom_torsion_atom_site_label_3
_geom_torsion_atom_site_label_4
_geom_torsion
_geom_torsion_site_symmetry_1
_geom_torsion_site_symmetry_2
_geom_torsion_site_symmetry_3
_geom_torsion_site_symmetry_4
_geom_torsion_publ_flag
O2 C1 C2 C3 -178.8(3) . . . . ?
C6 C1 C2 C3 -0.7(5) . . . . ?
C1 C2 C3 C4 -1.1(5) . . . . ?
C2 C3 C4 C5 1.2(4) . . . . ?
C2 C3 C4 C8 178.0(3) . . . . ?
C3 C4 C5 C6 0.4(4) . . . . ?
C8 C4 C5 C6 -176.1(3) . . . . ?
C4 C5 C6 O1 178.3(3) . . . . ?
C4 C5 C6 C1 -2.2(5) . . . . ?
C2 C1 C6 O1 -178.1(3) . . . . ?
O2 C1 C6 O1 -0.1(4) . . . . ?
C2 C1 C6 C5 2.3(5) . . . . ?
O2 C1 C6 C5 -179.7(3) . . . . ?
C3 C4 C8 C9 160.6(3) . . . . ?
C5 C4 C8 C9 -22.8(5) . . . . ?
C4 C8 C9 C10 178.4(3) . . . . ?
C4 C8 C9 C28 -6.3(5) . . . . ?
C8 C9 C10 O4 -9.1(4) . . . . ?
C28 C9 C10 O4 175.1(2) . . . . ?
C8 C9 C10 C11 170.3(3) . . . . ?
C28 C9 C10 C11 -5.5(4) . . . . ?
O4 C10 C11 C12 0.8(4) . . . . ?
C9 C10 C11 C12 -178.6(2) . . . . ?
C10 C11 C12 O5 -2.1(4) . . . . ?
C10 C11 C12 C13 176.3(2) . . . . ?
O5 C12 C13 C14 1.5(4) . . . . ?
C11 C12 C13 C14 -176.9(2) . . . . ?
O5 C12 C13 C22 179.8(2) . . . . ?
C11 C12 C13 C22 1.4(4) . . . . ?
C12 C13 C14 C15 178.6(3) . . . . ?
C22 C13 C14 C15 0.4(5) . . . . ?
C13 C14 C15 C16 174.8(3) . . . . ?
C13 C14 C15 C20 -7.0(5) . . . . ?
C20 C15 C16 C17 -0.1(4) . . . . ?
C14 C15 C16 C17 178.2(3) . . . . ?
C15 C16 C17 C18 -0.7(5) . . . . ?
C16 C17 C18 O6 -179.2(3) . . . . ?
C16 C17 C18 C19 0.7(5) . . . . ?
O6 C18 C19 O7 -0.3(4) . . . . ?
C17 C18 C19 O7 179.8(3) . . . . ?
O6 C18 C19 C20 -179.9(3) . . . . ?
C17 C18 C19 C20 0.1(5) . . . . ?
O7 C19 C20 C15 179.4(3) . . . . ?
C18 C19 C20 C15 -0.9(4) . . . . ?
C16 C15 C20 C19 0.9(4) . . . . ?
C14 C15 C20 C19 -177.3(3) . . . . ?
C14 C13 C22 C27 86.6(3) . . . . ?
C12 C13 C22 C27 -91.5(3) . . . . ?
C14 C13 C22 C23 -96.1(3) . . . . ?
C12 C13 C22 C23 85.8(3) . . . . ?
C27 C22 C23 C24 -0.9(4) . . . . ?
C13 C22 C23 C24 -178.3(3) . . . . ?
C22 C23 C24 C25 0.9(5) . . . . ?
C23 C24 C25 C26 -0.5(6) . . . . ?
C23 C24 C25 O3' 161.9(10) . . . . ?
C24 C25 C26 C27 0.1(6) . . . . ?
O3' C25 C26 C27 -152.7(15) . . . . ?
C23 C22 C27 C26 0.5(4) . . . . ?
C13 C22 C27 C26 177.8(3) . . . . ?
C25 C26 C27 C22 -0.1(5) . . . . ?
C8 C9 C28 C33 -83.7(4) . . . . ?
C10 C9 C28 C33 91.8(3) . . . . ?
C8 C9 C28 C29 100.8(3) . . . . ?
C10 C9 C28 C29 -83.8(3) . . . . ?
C33 C28 C29 C30 -1.0(4) . . . . ?
C9 C28 C29 C30 174.7(2) . . . . ?
C28 C29 C30 C31 -0.9(4) . . . . ?
C29 C30 C31 C32 2.0(4) . . . . ?
C29 C30 C31 O3 -179.2(2) . . . . ?
C30 C31 C32 C33 -1.2(5) . . . . ?
O3 C31 C32 C33 -179.9(3) . . . . ?
C29 C28 C33 C32 1.8(4) . . . . ?
C9 C28 C33 C32 -173.9(3) . . . . ?
C31 C32 C33 C28 -0.8(5) . . . . ?
C5 C6 O1 C7 -26.8(5) . . . . ?
C1 C6 O1 C7 153.7(4) . . . . ?
C20 C19 O7 C21 -8.5(4) . . . . ?
C18 C19 O7 C21 171.8(3) . . . . ?
C30 C31 O3 C34 168.5(3) . . . . ?
C32 C31 O3 C34 -12.8(5) . . . . ?
C26 C25 O3' C34' -18(3) . . . . ?
C24 C25 O3' C34' -175(2) . . . . ?
